data_4129899
loop_
_publ_author_name
'Ayitou, Anoklase J.-L.'
'Flynn, Kristen'
'Jockusch, Steffen'
'Khan, Saeed I.'
'Garcia-Garibay, Miguel A'

_publ_section_title
;
 Structure-Kinetics Correlations in Isostructural Crystals of
 \a-(ortho-Tolyl)-acetophenones: Pinning Down Electronic Effects Using
 Laser-Flash Photolysis in the Solid State.
;
_journal_issue 8
_journal_name_full 'Journal of the American Chemical Society'
_journal_page_first 2644
_journal_page_last 2648
_journal_paper_doi 10.1021/jacs.5b11657
_journal_volume 138
_journal_year 2016
_chemical_formula_moiety 'C15 H14 O'
_chemical_formula_sum 'C15 H14 O'
_chemical_formula_weight 210.26
_space_group_crystal_system monoclinic
_space_group_IT_number 14
_space_group_name_Hall '-P 2ybc'
_space_group_name_H-M_alt 'P 1 21/c 1'
_atom_sites_solution_hydrogens geom
_audit_creation_method SHELXL-2014
_cell_angle_alpha 90
_cell_angle_beta 114.959(5)
_cell_angle_gamma 90
_cell_formula_units_Z 4
_cell_length_a 12.1826(10)
_cell_length_b 9.1323(7)
_cell_length_c 11.2711(10)
_cell_measurement_reflns_used 1254
_cell_measurement_temperature 100(2)
_cell_measurement_theta_max 60.92
_cell_measurement_theta_min 4.00
_cell_volume 1136.86(17)
_computing_cell_refinement 'Bruker SAINT'
_computing_data_collection 'Bruker APEX2'
_computing_data_reduction 'Bruker SAINT'
_computing_molecular_graphics 'Bruker SHELXTL'
_computing_publication_material 'Bruker SHELXTL'
_computing_structure_refinement 'SHELXL-2014 (Sheldrick, 2014)'
_computing_structure_solution 'SHELXS-97 (Sheldrick 2008)'
_diffrn_ambient_temperature 100(2)
_diffrn_detector_area_resol_mean 8.3333
_diffrn_measured_fraction_theta_full 0.935
_diffrn_measured_fraction_theta_max 0.993
_diffrn_measurement_device_type 'Bruker APEX-II CCD'
_diffrn_measurement_method '\f and \w scans'
_diffrn_radiation_type CuK\a
_diffrn_radiation_wavelength 1.54178
_diffrn_reflns_av_R_equivalents 0.1002
_diffrn_reflns_av_unetI/netI 0.1188
_diffrn_reflns_Laue_measured_fraction_full 0.935
_diffrn_reflns_Laue_measured_fraction_max 0.993
_diffrn_reflns_limit_h_max 14
_diffrn_reflns_limit_h_min -13
_diffrn_reflns_limit_k_max 9
_diffrn_reflns_limit_k_min -10
_diffrn_reflns_limit_l_max 13
_diffrn_reflns_limit_l_min -12
_diffrn_reflns_number 9981
_diffrn_reflns_point_group_measured_fraction_full 0.935
_diffrn_reflns_point_group_measured_fraction_max 0.993
_diffrn_reflns_theta_full 67.679
_diffrn_reflns_theta_max 65.087
_diffrn_reflns_theta_min 4.002
_diffrn_source 'I\mS micro--focus source'
_exptl_absorpt_coefficient_mu 0.585
_exptl_absorpt_correction_T_max 0.75
_exptl_absorpt_correction_T_min 0.66
_exptl_absorpt_correction_type multi-scan
_exptl_absorpt_process_details 'SADABS V2014/2 (Bruker AXS Inc.)'
_exptl_crystal_colour colorless
_exptl_crystal_density_diffrn 1.228
_exptl_crystal_description platelet
_exptl_crystal_F_000 448
_exptl_crystal_size_max 0.120
_exptl_crystal_size_mid 0.030
_exptl_crystal_size_min 0.030
_refine_diff_density_max 0.172
_refine_diff_density_min -0.224
_refine_diff_density_rms 0.048
_refine_ls_extinction_method none
_refine_ls_goodness_of_fit_ref 1.052
_refine_ls_hydrogen_treatment constr
_refine_ls_matrix_type full
_refine_ls_number_parameters 146
_refine_ls_number_reflns 1928
_refine_ls_number_restraints 0
_refine_ls_restrained_S_all 1.052
_refine_ls_R_factor_all 0.1133
_refine_ls_R_factor_gt 0.0584
_refine_ls_shift/su_max 0.000
_refine_ls_shift/su_mean 0.000
_refine_ls_structure_factor_coef Fsqd
_refine_ls_weighting_details 'w=1/[\s^2^(Fo^2^)+0.2869P] where P=(Fo^2^+2Fc^2^)/3'
_refine_ls_weighting_scheme calc
_refine_ls_wR_factor_gt 0.1320
_refine_ls_wR_factor_ref 0.1563
_reflns_Friedel_coverage 0.000
_reflns_number_gt 1160
_reflns_number_total 1928
_reflns_threshold_expression 'I > 2\s(I)'
_cod_data_source_file ja5b11657_si_002.cif
_cod_data_source_block gg1424s
_cod_original_sg_symbol_H-M 'P 21/c'
_cod_database_code 4129899
_shelx_space_group_comment
; 
The symmetry employed for this shelxl refinement is uniquely defined 
by the following loop, which should always be used as a source of 
symmetry information in preference to the above space-group names. 
They are only intended as comments. 
;
_shelx_estimated_absorpt_t_min 0.933
_shelx_estimated_absorpt_t_max 0.983
_shelxl_version_number 2014-3

loop_
_space_group_symop_operation_xyz
'x, y, z'
'-x, y+1/2, -z+1/2'
'-x, -y, -z'
'x, -y-1/2, z-1/2'

loop_
_atom_site_label
_atom_site_type_symbol
_atom_site_fract_x
_atom_site_fract_y
_atom_site_fract_z
_atom_site_U_iso_or_equiv
_atom_site_adp_type
_atom_site_occupancy
_atom_site_site_symmetry_order
_atom_site_calc_flag
_atom_site_refinement_flags_posn
_atom_site_refinement_flags_adp
O1 O 0.72390(18) 0.8907(2) 0.49220(19) 0.0415(6) Uani 1 1 d . .
C1 C 0.9372(3) 0.9326(3) 0.7167(3) 0.0389(7) Uani 1 1 d . .
H1 H 0.9251 0.9883 0.6410 0.047 Uiso 1 1 calc R U
C2 C 1.0460(3) 0.9423(3) 0.8258(3) 0.0460(8) Uani 1 1 d . .
H2 H 1.1081 1.0048 0.8251 0.055 Uiso 1 1 calc R U
C3 C 1.0648(3) 0.8603(3) 0.9367(3) 0.0459(8) Uani 1 1 d . .
H3 H 1.1401 0.8654 1.0115 0.055 Uiso 1 1 calc R U
C4 C 0.9733(3) 0.7716(3) 0.9375(3) 0.0437(8) Uani 1 1 d . .
H4 H 0.9857 0.7168 1.0138 0.052 Uiso 1 1 calc R U
C5 C 0.8640(3) 0.7616(3) 0.8288(3) 0.0389(7) Uani 1 1 d . .
H5 H 0.8019 0.6999 0.8304 0.047 Uiso 1 1 calc R U
C6 C 0.8447(3) 0.8425(3) 0.7159(3) 0.0338(7) Uani 1 1 d . .
C7 C 0.7302(3) 0.8337(3) 0.5939(3) 0.0367(7) Uani 1 1 d . .
C8 C 0.6215(3) 0.7600(3) 0.5992(3) 0.0412(8) Uani 1 1 d . .
H8A H 0.5918 0.8222 0.6514 0.049 Uiso 1 1 calc R U
H8B H 0.6480 0.6658 0.6461 0.049 Uiso 1 1 calc R U
C9 C 0.5170(3) 0.7301(3) 0.4686(3) 0.0359(7) Uani 1 1 d . .
C10 C 0.4096(3) 0.8082(3) 0.4317(3) 0.0412(8) Uani 1 1 d . .
H10 H 0.4044 0.8846 0.4862 0.049 Uiso 1 1 calc R U
C11 C 0.3098(3) 0.7755(3) 0.3157(3) 0.0447(8) Uani 1 1 d . .
H11 H 0.2367 0.8292 0.2914 0.054 Uiso 1 1 calc R U
C12 C 0.3173(3) 0.6647(3) 0.2360(3) 0.0446(8) Uani 1 1 d . .
H12 H 0.2492 0.6415 0.1570 0.054 Uiso 1 1 calc R U
C13 C 0.4242(3) 0.5879(3) 0.2717(3) 0.0400(8) Uani 1 1 d . .
H13 H 0.4291 0.5123 0.2162 0.048 Uiso 1 1 calc R U
C14 C 0.5253(3) 0.6193(3) 0.3877(3) 0.0358(7) Uani 1 1 d . .
C15 C 0.6390(3) 0.5307(3) 0.4247(3) 0.0430(8) Uani 1 1 d . .
H15A H 0.7049 0.5947 0.4281 0.064 Uiso 1 1 calc R U
H15B H 0.6254 0.4537 0.3595 0.064 Uiso 1 1 calc R U
H15C H 0.6610 0.4860 0.5108 0.064 Uiso 1 1 calc R U

loop_
_atom_site_aniso_label
_atom_site_aniso_U_11
_atom_site_aniso_U_22
_atom_site_aniso_U_33
_atom_site_aniso_U_23
_atom_site_aniso_U_13
_atom_site_aniso_U_12
O1 0.0465(13) 0.0344(13) 0.0446(13) 0.0047(9) 0.0202(10) 0.0004(9)
C1 0.044(2) 0.0285(18) 0.0452(18) 0.0018(12) 0.0202(16) 0.0011(13)
C2 0.041(2) 0.039(2) 0.056(2) 0.0033(14) 0.0188(17) -0.0070(14)
C3 0.041(2) 0.039(2) 0.050(2) 0.0029(14) 0.0123(15) -0.0008(14)
C4 0.047(2) 0.036(2) 0.0462(19) 0.0055(14) 0.0174(16) -0.0019(14)
C5 0.0384(19) 0.0314(18) 0.0488(18) -0.0013(13) 0.0202(16) -0.0052(13)
C6 0.0385(18) 0.0211(16) 0.0420(18) -0.0012(11) 0.0172(14) 0.0038(12)
C7 0.0396(19) 0.0229(17) 0.0465(19) -0.0038(13) 0.0172(15) 0.0018(12)
C8 0.0421(19) 0.0358(19) 0.0486(19) -0.0008(13) 0.0220(15) -0.0024(13)
C9 0.0414(19) 0.0270(18) 0.0395(17) 0.0035(12) 0.0172(14) 0.0015(13)
C10 0.045(2) 0.0289(18) 0.0520(19) 0.0020(13) 0.0233(17) 0.0004(13)
C11 0.0371(19) 0.036(2) 0.058(2) 0.0112(15) 0.0172(16) 0.0054(13)
C12 0.047(2) 0.0341(19) 0.0454(19) 0.0069(14) 0.0122(16) -0.0021(14)
C13 0.047(2) 0.0296(18) 0.0438(18) 0.0006(12) 0.0197(15) -0.0042(13)
C14 0.0369(18) 0.0276(18) 0.0468(18) 0.0037(13) 0.0213(15) -0.0006(12)
C15 0.044(2) 0.0302(18) 0.056(2) -0.0014(13) 0.0222(16) 0.0000(13)

loop_
_atom_type_symbol
_atom_type_description
_atom_type_scat_dispersion_real
_atom_type_scat_dispersion_imag
_atom_type_scat_source
C C 0.0181 0.0091 'International Tables Vol C Tables 4.2.6.8 and 6.1.1.4'
H H 0.0000 0.0000 'International Tables Vol C Tables 4.2.6.8 and 6.1.1.4'
O O 0.0492 0.0322 'International Tables Vol C Tables 4.2.6.8 and 6.1.1.4'

loop_
_geom_angle_atom_site_label_1
_geom_angle_atom_site_label_2
_geom_angle_atom_site_label_3
_geom_angle
C2 C1 C6 121.0(3)
C2 C1 H1 119.5
C6 C1 H1 119.5
C1 C2 C3 119.9(3)
C1 C2 H2 120.1
C3 C2 H2 120.1
C4 C3 C2 119.7(3)
C4 C3 H3 120.2
C2 C3 H3 120.2
C5 C4 C3 120.8(3)
C5 C4 H4 119.6
C3 C4 H4 119.6
C4 C5 C6 120.0(3)
C4 C5 H5 120.0
C6 C5 H5 120.0
C1 C6 C5 118.7(3)
C1 C6 C7 118.5(3)
C5 C6 C7 122.8(3)
O1 C7 C6 120.1(3)
O1 C7 C8 120.9(3)
C6 C7 C8 118.9(3)
C7 C8 C9 115.8(2)
C7 C8 H8A 108.3
C9 C8 H8A 108.3
C7 C8 H8B 108.3
C9 C8 H8B 108.3
H8A C8 H8B 107.4
C10 C9 C14 119.7(3)
C10 C9 C8 119.9(3)
C14 C9 C8 120.4(3)
C9 C10 C11 120.7(3)
C9 C10 H10 119.7
C11 C10 H10 119.7
C12 C11 C10 119.8(3)
C12 C11 H11 120.1
C10 C11 H11 120.1
C11 C12 C13 119.7(3)
C11 C12 H12 120.1
C13 C12 H12 120.1
C12 C13 C14 121.2(3)
C12 C13 H13 119.4
C14 C13 H13 119.4
C9 C14 C13 118.9(3)
C9 C14 C15 121.4(3)
C13 C14 C15 119.7(3)
C14 C15 H15A 109.5
C14 C15 H15B 109.5
H15A C15 H15B 109.5
C14 C15 H15C 109.5
H15A C15 H15C 109.5
H15B C15 H15C 109.5

loop_
_geom_bond_atom_site_label_1
_geom_bond_atom_site_label_2
_geom_bond_distance
O1 C7 1.232(3)
C1 C2 1.379(4)
C1 C6 1.392(4)
C1 H1 0.9500
C2 C3 1.391(4)
C2 H2 0.9500
C3 C4 1.381(4)
C3 H3 0.9500
C4 C5 1.380(4)
C4 H4 0.9500
C5 C6 1.402(4)
C5 H5 0.9500
C6 C7 1.492(4)
C7 C8 1.509(4)
C8 C9 1.510(4)
C8 H8A 0.9900
C8 H8B 0.9900
C9 C10 1.390(4)
C9 C14 1.394(4)
C10 C11 1.392(4)
C10 H10 0.9500
C11 C12 1.381(4)
C11 H11 0.9500
C12 C13 1.382(4)
C12 H12 0.9500
C13 C14 1.396(4)
C13 H13 0.9500
C14 C15 1.504(4)
C15 H15A 0.9800
C15 H15B 0.9800
C15 H15C 0.9800
